data_2000394
loop_
_publ_author_name
'Rickert, C.'
'Pirotta, M.'
'M\"uller, T.'

_publ_section_title
;
 Structure of 1,4-bis(dibenzylamino)benzene
;
_journal_issue 12
_journal_name_full 'Acta Crystallographica Section C'
_journal_page_first 2233
_journal_page_last 2235
_journal_paper_doi 10.1107/S0108270192004347
_journal_volume 48
_journal_year 1992
_chemical_formula_sum 'C34 H32 N2'
_chemical_formula_weight 468.68
_chemical_name_systematic 1,4-bis(dibenzylamino)benzene
_space_group_crystal_system monoclinic
_space_group_IT_number 14
_space_group_name_Hall '-P 2yn'
_space_group_name_H-M_alt 'P 1 21/n 1'
_cell_angle_alpha 90
_cell_angle_beta 97.34(2)
_cell_angle_gamma 90
_cell_formula_units_Z 2
_cell_length_a 14.766(3)
_cell_length_b 5.604(2)
_cell_length_c 15.897(3)
_cell_volume 1304.7(6)
_diffrn_radiation_type Mo
_diffrn_radiation_wavelength 0.71069
_exptl_absorpt_coefficient_mu 0.064
_exptl_crystal_density_diffrn 1.19
_exptl_crystal_F_000 500
_cod_data_source_file bx0575.cif
_cod_data_source_block bx0575a
_cod_depositor_comments
;
 Marking attached hydrogen atoms.

 Antanas Vaitkus,
 2018-02-09
;
_cod_original_cell_volume 1304.58
_cod_database_code 2000394

loop_
_space_group_symop_id
_space_group_symop_operation_xyz
1 x,y,z
2 -x+1/2,y+1/2,-z+1/2
3 -x,-y,-z
4 x+1/2,-y+1/2,z+1/2

loop_
_atom_site_label
_atom_site_fract_x
_atom_site_fract_y
_atom_site_fract_z
_atom_site_U_iso_or_equiv
_atom_site_attached_hydrogens
N(1) .45070(10) .2544(3) .14050(10) .0550(10) 0
C(1) .42040(10) .1296(4) -.00760(10) .0500(10) 1
C(2) .47570(10) .1289(3) .07080(10) .0450(10) 0
C(3) .55550(10) -.0021(4) .07610(10) .490(10) 1
C(11) .38860(10) .4548(4) .12810(10) .0560(10) 2
C(12) .28710(10) .3973(4) .11920(10) .0490(10) 0
C(13) .2251(2) .5555(4) .0783(2) .0630(10) 1
C(14) .1324(2) .5131(5) .0709(2) .0760(10) 1
C(15) .0991(2) .3097(5) .1038(2) .0760(10) 1
C(16) .1613(2) .1501(5) .1452(2) .0740(10) 1
C(17) .2535(2) .1923(4) .1520(2) .0630(10) 1
C(21) .48660(10) .1911(4) .22630(10) .0530(10) 2
C(22) .56300(10) .3469(4) .26870(10) .0490(10) 0
C(23) .5912(2) .3212(5) .35490(10) .0640(10) 1
C(24) .6583(2) .4652(6) .3965(2) .0750(10) 1
C(25) .6985(2) .6385(5) .3530(2) .0700(10) 1
C(26) .6725(2) .6634(5) .2677(2) .0700(10) 1
C(27) .6048(2) .5196(4) .22500(10) .0590(10) 1

loop_
_geom_angle_atom_site_label_1
_geom_angle_atom_site_label_2
_geom_angle_atom_site_label_3
_geom_angle
C(2) N(1) C(11) 120.5(2)
C(11) N(1) C(21) 118.0(2)
N(1) C(2) C(1) 121.3(2)
C(1) C(2) C(3) 116.9(2)
N(1) C(11) C(12) 116.6(2)
C(11) C(12) C(17) 122.6(2)
C(12) C(13) C(14) 121.5(2)
C(14) C(15) C(16) 117.9(2)
C(12) C(17) C(16) 121.0(2)
C(21) C(22) C(23) 119.5(2)
C(23) C(22) C(27) 118.2(2)
C(23) C(24) C(25) 120.3(2)
C(25) C(26) C(27) 121.2(2)
C(2) N(1) C(21) 121.5(2)
C(2) C(1) C(3) 121.2(2)
N(1) C(2) C(3) 121.8(2)
C(2) C(3) C(1) 121.9(2)
C(11) C(12) C(13) 119.6(2)
C(13) C(12) C(17) 117.7(2)
C(13) C(14) C(15) 120.8(2)
C(15) C(16) C(17) 121.1(3)
N(1) C(21) C(22) 116.2(2)
C(21) C(22) C(27) 122.3(2)
C(22) C(23) C(24) 121.3(2)
C(24) C(25) C(26) 119.1(2)
C(22) C(27) C(26) 120.0(2)

loop_
_geom_bond_atom_site_label_1
_geom_bond_atom_site_label_2
_geom_bond_distance
N(1) C(2) 1.402(3)
N(1) C(21) 1.443(3)
C(12) C(13) 1.377(3)
C(13) C(14) 1.379(4)
C(15) C(16) 1.387(4)
C(21) C(22) 1.515(3)
C(22) C(27) 1.382(3)
C(24) C(25) 1.371(4)
C(26) C(27) 1.391(3)
N(1) C(11) 1.448(3)
C(1) C(2) 1.4010(10)
C(2) C(3) 1.382(3)
C(11) C(12) 1.522(3)
C(12) C(17) 1.379(3)
C(14) C(15) 1.372(4)
C(16) C(17) 1.373(4)
C(22) C(23) 1.388(3)
C(23) C(24) 1.379(4)
C(25) C(26) 1.368(4)
